data_7007534
loop_
_publ_author_name
'de Bettencourt-Dias, Ana'
'Viswanathan, Subha'

_publ_section_title
;
 Nitro-functionalization and luminescence quantum yield of Eu(III) and
 Tb(III) benzoic acid complexes.
;
_journal_issue 34
_journal_name_full 'Dalton transactions (Cambridge, England : 2003)'
_journal_page_first 4093
_journal_page_last 4103
_journal_paper_doi 10.1039/b606970c
_journal_year 2006
_chemical_formula_sum 'C24 H23 Eu N3 O15'
_chemical_formula_weight 745.41
_chemical_name_common 'Europium 3-Nitrobenzoate'
_chemical_name_systematic
;
?
;
_space_group_IT_number 2
_symmetry_cell_setting triclinic
_symmetry_space_group_name_Hall '-P 1'
_symmetry_space_group_name_H-M 'P -1'
_atom_sites_solution_hydrogens geom
_atom_sites_solution_primary direct
_atom_sites_solution_secondary difmap
_audit_creation_method SHELXL-97
_cell_angle_alpha 77.41(3)
_cell_angle_beta 88.78(3)
_cell_angle_gamma 88.16(3)
_cell_formula_units_Z 2
_cell_length_a 9.7100(19)
_cell_length_b 10.579(2)
_cell_length_c 13.361(3)
_cell_measurement_reflns_used 7177
_cell_measurement_temperature 99(2)
_cell_measurement_theta_max 28.2415
_cell_measurement_theta_min 2.598
_cell_volume 1338.6(5)
_computing_cell_refinement 'Bruker SMART'
_computing_data_collection 'Bruker SMART'
_computing_data_reduction 'Bruker SAINT'
_computing_molecular_graphics 'Bruker SHELXTL'
_computing_publication_material 'Bruker SHELXTL'
_computing_structure_refinement 'SHELXL-97 (Sheldrick, 1997)'
_computing_structure_solution 'SHELXS-97 (Sheldrick, 1990)'
_diffrn_ambient_temperature 99(2)
_diffrn_detector_area_resol_mean 8.3
_diffrn_measured_fraction_theta_full 0.992
_diffrn_measured_fraction_theta_max 0.992
_diffrn_measurement_device_type 'APEX CCD detector'
_diffrn_measurement_method 'Phi and omega scans'
_diffrn_radiation_monochromator graphite
_diffrn_radiation_source 'fine-focus sealed tube'
_diffrn_radiation_type MoK\a
_diffrn_radiation_wavelength 0.71073
_diffrn_reflns_av_R_equivalents 0.0254
_diffrn_reflns_av_sigmaI/netI 0.0382
_diffrn_reflns_limit_h_max 12
_diffrn_reflns_limit_h_min -12
_diffrn_reflns_limit_k_max 14
_diffrn_reflns_limit_k_min -14
_diffrn_reflns_limit_l_max 17
_diffrn_reflns_limit_l_min -17
_diffrn_reflns_number 14194
_diffrn_reflns_theta_full 28.29
_diffrn_reflns_theta_max 28.29
_diffrn_reflns_theta_min 1.97
_diffrn_standards_decay_% 0.001
_exptl_absorpt_coefficient_mu 2.426
_exptl_absorpt_correction_T_max 0.8296
_exptl_absorpt_correction_T_min 0.4437
_exptl_absorpt_correction_type multi-scan
_exptl_absorpt_process_details 'SADABS SHELXL-97 (Sheldrick, 1997)'
_exptl_crystal_colour yellow
_exptl_crystal_density_diffrn 1.849
_exptl_crystal_density_method 'not measured'
_exptl_crystal_description needles
_exptl_crystal_F_000 742
_exptl_crystal_size_max 0.40
_exptl_crystal_size_mid 0.10
_exptl_crystal_size_min 0.08
_refine_diff_density_max 1.130
_refine_diff_density_min -1.188
_refine_diff_density_rms 0.138
_refine_ls_extinction_method none
_refine_ls_goodness_of_fit_ref 1.071
_refine_ls_hydrogen_treatment constr
_refine_ls_matrix_type full
_refine_ls_number_parameters 390
_refine_ls_number_reflns 6584
_refine_ls_number_restraints 0
_refine_ls_restrained_S_all 1.071
_refine_ls_R_factor_all 0.0317
_refine_ls_R_factor_gt 0.0292
_refine_ls_shift/su_max 0.004
_refine_ls_shift/su_mean 0.000
_refine_ls_structure_factor_coef Fsqd
_refine_ls_weighting_details 'calc w=1/[\s^2^(Fo^2^)+(0.0407P)^2^+1.7318P] where P=(Fo^2^+2Fc^2^)/3'
_refine_ls_weighting_scheme calc
_refine_ls_wR_factor_gt 0.0763
_refine_ls_wR_factor_ref 0.0778
_reflns_number_gt 6137
_reflns_number_total 6584
_reflns_threshold_expression >2sigma(I)
_cod_data_source_file b606970c.txt
_cod_data_source_block pbar111102005a
_cod_depositor_comments
;
The following automatic conversions were performed:
'_symmetry_cell_setting' value 'Triclinic' changed to 'triclinic'
according to '/home/saulius/struct/CIF-dictionaries/cif_core.dic'
dictionary named 'cif_core.dic' version 2.4.1 from 2010-06-29.

Automatic conversion script
Id: cif_fix_enum 1527 2010-12-29 10:47:43Z saulius 
;
_cod_original_cell_volume 1338.7(5)
_cod_original_sg_symbol_H-M P-1
_cod_database_code 7007534

loop_
_symmetry_equiv_pos_as_xyz
'x, y, z'
'-x, -y, -z'

loop_
_atom_site_label
_atom_site_type_symbol
_atom_site_fract_x
_atom_site_fract_y
_atom_site_fract_z
_atom_site_U_iso_or_equiv
_atom_site_adp_type
_atom_site_occupancy
_atom_site_symmetry_multiplicity
_atom_site_calc_flag
_atom_site_refinement_flags
_atom_site_disorder_assembly
_atom_site_disorder_group
C1 C -0.0051(3) 1.3196(3) 0.5978(2) 0.0130(5) Uani 1 1 d . . .
C2 C -0.1278(3) 1.3451(3) 0.6468(2) 0.0146(6) Uani 1 1 d . . .
H2A H -0.2029 1.2884 0.6533 0.018 Uiso 1 1 calc R . .
C3 C -0.1361(3) 1.4565(3) 0.6857(2) 0.0161(6) Uani 1 1 d . . .
C4 C -0.0299(3) 1.5431(3) 0.6772(2) 0.0180(6) Uani 1 1 d . . .
H4 H -0.0401 1.6193 0.7038 0.022 Uiso 1 1 calc R . .
C5 C 0.0909(3) 1.5153(3) 0.6290(3) 0.0186(6) Uani 1 1 d . . .
H5 H 0.1652 1.5730 0.6219 0.022 Uiso 1 1 calc R . .
C6 C 0.1043(3) 1.4028(3) 0.5906(2) 0.0164(6) Uani 1 1 d . . .
H6 H 0.1887 1.3830 0.5594 0.020 Uiso 1 1 calc R . .
C7 C 0.0081(3) 1.2024(3) 0.5512(2) 0.0135(5) Uani 1 1 d . . .
C8 C 0.5703(3) 0.8742(3) 0.2544(2) 0.0140(6) Uani 1 1 d . . .
C9 C 0.4893(3) 0.8660(3) 0.1719(2) 0.0156(6) Uani 1 1 d . . .
H9 H 0.3924 0.8812 0.1739 0.019 Uiso 1 1 calc R . .
C10 C 0.5534(3) 0.8352(3) 0.0864(2) 0.0176(6) Uani 1 1 d . . .
C11 C 0.6939(4) 0.8104(3) 0.0803(3) 0.0223(7) Uani 1 1 d . . .
H11A H 0.7345 0.7884 0.0208 0.027 Uiso 1 1 calc R . .
C12 C 0.7735(3) 0.8184(4) 0.1629(3) 0.0238(7) Uani 1 1 d . . .
H12 H 0.8700 0.8010 0.1609 0.029 Uiso 1 1 calc R . .
C13 C 0.7127(3) 0.8518(3) 0.2492(3) 0.0196(6) Uani 1 1 d . . .
H13 H 0.7684 0.8595 0.3050 0.024 Uiso 1 1 calc R . .
C14 C 0.5040(3) 0.9058(3) 0.3484(2) 0.0136(6) Uani 1 1 d . . .
C15 C 0.2662(3) 0.7160(3) 0.7642(2) 0.0139(6) Uani 1 1 d . . .
C16 C 0.3649(3) 0.6146(3) 0.7773(2) 0.0170(6) Uani 1 1 d . . .
H16 H 0.4268 0.6074 0.7227 0.020 Uiso 1 1 calc R . .
C17 C 0.3724(4) 0.5244(3) 0.8699(3) 0.0228(7) Uani 1 1 d . . .
H17 H 0.4415 0.4574 0.8791 0.027 Uiso 1 1 calc R . .
C18 C 0.2796(3) 0.5317(3) 0.9492(3) 0.0226(7) Uani 1 1 d . . .
H18 H 0.2825 0.4694 1.0122 0.027 Uiso 1 1 calc R . .
C19 C 0.1826(3) 0.6328(4) 0.9334(2) 0.0212(7) Uani 1 1 d . . .
C20 C 0.1751(3) 0.7260(3) 0.8439(2) 0.0181(6) Uani 1 1 d . . .
H20 H 0.1092 0.7956 0.8368 0.022 Uiso 1 1 calc R . .
C21 C 0.2576(3) 0.8148(3) 0.6647(2) 0.0141(6) Uani 1 1 d . . .
C22 C 0.1653(3) 1.1092(3) 0.2135(2) 0.0195(6) Uani 1 1 d . . .
H22A H 0.2671 1.1046 0.2076 0.023 Uiso 1 1 calc R . .
H22B H 0.1329 1.1921 0.1694 0.023 Uiso 1 1 calc R . .
C23 C 0.1066(4) 0.9989(3) 0.1755(3) 0.0249(7) Uani 1 1 d . . .
H23A H 0.1391 0.9165 0.2185 0.037 Uiso 1 1 calc R . .
H23B H 0.1367 1.0036 0.1044 0.037 Uiso 1 1 calc R . .
H23C H 0.0058 1.0047 0.1790 0.037 Uiso 1 1 calc R . .
C24 C 0.4035(5) 0.3921(6) 0.4643(4) 0.0530(13) Uani 1 1 d . . .
H24A H 0.3114 0.4115 0.4893 0.080 Uiso 1 1 calc R . .
H24B H 0.4140 0.2989 0.4675 0.080 Uiso 1 1 calc R . .
H24C H 0.4156 0.4396 0.3931 0.080 Uiso 1 1 calc R . .
Eu1 Eu 0.258433(13) 1.006394(13) 0.476627(11) 0.01061(5) Uani 1 1 d . . .
N1 N -0.2624(3) 1.4821(3) 0.7407(2) 0.0211(6) Uani 1 1 d . . .
N2 N 0.4670(3) 0.8267(3) -0.0012(2) 0.0253(6) Uani 1 1 d . . .
N3 N 0.0819(3) 0.6414(4) 1.0151(2) 0.0309(7) Uani 1 1 d . . .
O1 O 0.1251(2) 1.1741(2) 0.51992(18) 0.0188(5) Uani 1 1 d . . .
O2 O -0.2805(3) 1.5899(2) 0.76102(19) 0.0238(5) Uani 1 1 d . . .
O3 O -0.3441(3) 1.3960(3) 0.7655(3) 0.0429(8) Uani 1 1 d . . .
O4 O 0.3744(2) 0.9088(2) 0.35351(17) 0.0178(4) Uani 1 1 d . . .
O6 O 0.3453(3) 0.8578(3) 0.0019(2) 0.0349(6) Uani 1 1 d . . .
O7 O 0.5223(3) 0.7877(3) -0.0728(2) 0.0413(7) Uani 1 1 d . . .
O8 O 0.3445(2) 0.8077(2) 0.59420(16) 0.0147(4) Uani 1 1 d . . .
O9 O 0.1635(2) 0.9019(2) 0.65292(16) 0.0151(4) Uani 1 1 d . . .
O10 O 0.0085(3) 0.7400(4) 1.0048(2) 0.0476(9) Uani 1 1 d . . .
O11 O 0.0747(3) 0.5483(3) 1.0888(2) 0.0409(8) Uani 1 1 d . . .
O12 O 0.3836(2) 1.1825(2) 0.3728(2) 0.0247(5) Uani 1 1 d . . .
O13 O 0.0979(2) 0.8599(2) 0.45267(18) 0.0193(5) Uani 1 1 d . . .
O14 O 0.4214(2) 1.0708(2) 0.58229(18) 0.0194(5) Uani 1 1 d . . .
O15 O 0.1264(2) 1.1077(2) 0.31850(17) 0.0183(5) Uani 1 1 d . . .
O17 O 0.4988(6) 0.4282(5) 0.5229(4) 0.0835(14) Uani 1 1 d . . .

loop_
_atom_site_aniso_label
_atom_site_aniso_U_11
_atom_site_aniso_U_22
_atom_site_aniso_U_33
_atom_site_aniso_U_23
_atom_site_aniso_U_13
_atom_site_aniso_U_12
C1 0.0120(13) 0.0126(13) 0.0144(13) -0.0030(11) -0.0008(11) 0.0004(10)
C2 0.0140(14) 0.0129(14) 0.0163(14) -0.0023(11) 0.0003(11) 0.0015(11)
C3 0.0173(15) 0.0155(14) 0.0147(14) -0.0027(11) 0.0029(11) 0.0037(11)
C4 0.0269(17) 0.0128(14) 0.0145(14) -0.0035(11) -0.0010(12) -0.0016(12)
C5 0.0193(15) 0.0176(15) 0.0212(15) -0.0081(13) 0.0006(12) -0.0062(12)
C6 0.0137(14) 0.0189(15) 0.0175(14) -0.0060(12) -0.0008(11) 0.0001(11)
C7 0.0149(14) 0.0120(13) 0.0131(13) -0.0016(11) -0.0017(11) 0.0000(11)
C8 0.0138(14) 0.0123(13) 0.0169(14) -0.0054(11) 0.0025(11) 0.0004(10)
C9 0.0152(14) 0.0141(14) 0.0177(14) -0.0039(11) 0.0011(11) -0.0012(11)
C10 0.0219(16) 0.0169(15) 0.0151(14) -0.0059(12) 0.0009(12) -0.0019(12)
C11 0.0239(17) 0.0243(17) 0.0211(16) -0.0106(14) 0.0088(13) -0.0030(13)
C12 0.0142(15) 0.0304(19) 0.0303(18) -0.0149(15) 0.0071(13) 0.0006(13)
C13 0.0141(14) 0.0252(17) 0.0223(16) -0.0119(13) 0.0011(12) 0.0016(12)
C14 0.0134(13) 0.0124(13) 0.0157(14) -0.0048(11) 0.0024(11) -0.0003(10)
C15 0.0111(13) 0.0171(14) 0.0143(13) -0.0048(11) 0.0003(11) -0.0010(11)
C16 0.0145(14) 0.0162(15) 0.0206(15) -0.0050(12) 0.0029(12) -0.0006(11)
C17 0.0216(16) 0.0187(16) 0.0255(17) 0.0000(13) 0.0020(13) 0.0041(13)
C18 0.0199(16) 0.0253(17) 0.0182(15) 0.0045(13) -0.0002(13) 0.0005(13)
C19 0.0146(15) 0.0337(19) 0.0146(14) -0.0041(13) 0.0016(12) 0.0020(13)
C20 0.0136(14) 0.0253(16) 0.0153(14) -0.0047(13) 0.0002(11) 0.0038(12)
C21 0.0111(13) 0.0162(14) 0.0167(14) -0.0071(12) 0.0004(11) -0.0017(11)
C22 0.0159(15) 0.0255(17) 0.0155(14) -0.0019(13) 0.0016(12) 0.0023(12)
C23 0.0254(17) 0.0246(18) 0.0245(17) -0.0057(14) -0.0001(14) 0.0049(14)
C24 0.048(3) 0.054(3) 0.060(3) -0.017(3) 0.004(2) -0.010(2)
Eu1 0.00770(8) 0.01121(8) 0.01335(8) -0.00378(5) 0.00177(5) -0.00016(5)
N1 0.0224(14) 0.0210(14) 0.0202(13) -0.0064(11) 0.0048(11) 0.0053(11)
N2 0.0323(17) 0.0283(16) 0.0178(14) -0.0100(12) -0.0028(12) -0.0010(13)
N3 0.0205(15) 0.055(2) 0.0135(13) 0.0008(14) 0.0015(11) 0.0067(14)
O1 0.0139(10) 0.0179(11) 0.0262(12) -0.0090(9) 0.0028(9) 0.0025(8)
O2 0.0323(13) 0.0173(11) 0.0216(12) -0.0054(9) 0.0009(10) 0.0113(10)
O3 0.0335(15) 0.0349(16) 0.066(2) -0.0260(15) 0.0309(15) -0.0102(13)
O4 0.0106(10) 0.0246(12) 0.0189(11) -0.0070(9) 0.0022(8) 0.0024(8)
O6 0.0309(15) 0.0479(18) 0.0298(14) -0.0173(13) -0.0108(12) 0.0077(13)
O7 0.0441(17) 0.062(2) 0.0261(14) -0.0274(15) 0.0012(13) -0.0029(15)
O8 0.0122(10) 0.0168(10) 0.0150(10) -0.0036(8) 0.0036(8) 0.0015(8)
O9 0.0119(10) 0.0179(11) 0.0152(10) -0.0034(8) 0.0024(8) 0.0023(8)
O10 0.0382(17) 0.073(2) 0.0248(14) -0.0017(15) 0.0098(12) 0.0298(16)
O11 0.0300(15) 0.068(2) 0.0165(13) 0.0084(13) 0.0033(11) 0.0055(14)
O12 0.0118(11) 0.0222(12) 0.0338(14) 0.0078(10) -0.0017(10) -0.0025(9)
O13 0.0152(11) 0.0199(11) 0.0251(12) -0.0097(10) 0.0006(9) -0.0051(9)
O14 0.0149(10) 0.0280(13) 0.0188(11) -0.0123(10) 0.0019(9) -0.0029(9)
O15 0.0117(10) 0.0267(12) 0.0157(11) -0.0036(9) 0.0004(8) 0.0022(9)
O17 0.098(4) 0.071(3) 0.089(4) -0.033(3) -0.006(3) 0.001(3)

loop_
_atom_type_symbol
_atom_type_description
_atom_type_scat_dispersion_real
_atom_type_scat_dispersion_imag
_atom_type_scat_source
C C 0.0033 0.0016 'International Tables Vol C Tables 4.2.6.8 and 6.1.1.4'
H H 0.0000 0.0000 'International Tables Vol C Tables 4.2.6.8 and 6.1.1.4'
N N 0.0061 0.0033 'International Tables Vol C Tables 4.2.6.8 and 6.1.1.4'
O O 0.0106 0.0060 'International Tables Vol C Tables 4.2.6.8 and 6.1.1.4'
Eu Eu -0.1578 3.6682 'International Tables Vol C Tables 4.2.6.8 and 6.1.1.4'

loop_
_geom_angle_atom_site_label_1
_geom_angle_atom_site_label_2
_geom_angle_atom_site_label_3
_geom_angle
_geom_angle_site_symmetry_1
_geom_angle_site_symmetry_3
_geom_angle_publ_flag
C6 C1 C2 120.3(3) . . ?
C6 C1 C7 119.9(3) . . ?
C2 C1 C7 119.8(3) . . ?
C3 C2 C1 117.5(3) . . ?
C3 C2 H2A 121.2 . . ?
C1 C2 H2A 121.2 . . ?
C2 C3 C4 123.4(3) . . ?
C2 C3 N1 118.1(3) . . ?
C4 C3 N1 118.4(3) . . ?
C5 C4 C3 118.0(3) . . ?
C5 C4 H4 121.0 . . ?
C3 C4 H4 121.0 . . ?
C4 C5 C6 120.3(3) . . ?
C4 C5 H5 119.8 . . ?
C6 C5 H5 119.8 . . ?
C1 C6 C5 120.4(3) . . ?
C1 C6 H6 119.8 . . ?
C5 C6 H6 119.8 . . ?
O13 C7 O1 124.8(3) 2_576 . ?
O13 C7 C1 117.7(3) 2_576 . ?
O1 C7 C1 117.5(3) . . ?
C9 C8 C13 119.7(3) . . ?
C9 C8 C14 119.5(3) . . ?
C13 C8 C14 120.8(3) . . ?
C10 C9 C8 118.2(3) . . ?
C10 C9 H9 120.9 . . ?
C8 C9 H9 120.9 . . ?
C9 C10 C11 123.0(3) . . ?
C9 C10 N2 118.1(3) . . ?
C11 C10 N2 118.9(3) . . ?
C12 C11 C10 118.3(3) . . ?
C12 C11 H11A 120.9 . . ?
C10 C11 H11A 120.9 . . ?
C11 C12 C13 120.1(3) . . ?
C11 C12 H12 119.9 . . ?
C13 C12 H12 119.9 . . ?
C12 C13 C8 120.6(3) . . ?
C12 C13 H13 119.7 . . ?
C8 C13 H13 119.7 . . ?
O4 C14 O14 123.0(3) . 2_676 ?
O4 C14 C8 117.6(3) . . ?
O14 C14 C8 119.4(3) 2_676 . ?
C20 C15 C16 119.8(3) . . ?
C20 C15 C21 119.4(3) . . ?
C16 C15 C21 120.8(3) . . ?
C17 C16 C15 120.2(3) . . ?
C17 C16 H16 119.9 . . ?
C15 C16 H16 119.9 . . ?
C16 C17 C18 120.4(3) . . ?
C16 C17 H17 119.8 . . ?
C18 C17 H17 119.8 . . ?
C19 C18 C17 117.9(3) . . ?
C19 C18 H18 121.1 . . ?
C17 C18 H18 121.1 . . ?
C20 C19 C18 123.2(3) . . ?
C20 C19 N3 117.8(3) . . ?
C18 C19 N3 119.0(3) . . ?
C19 C20 C15 118.4(3) . . ?
C19 C20 H20 120.8 . . ?
C15 C20 H20 120.8 . . ?
O9 C21 O8 121.6(3) . . ?
O9 C21 C15 119.6(3) . . ?
O8 C21 C15 118.8(3) . . ?
O15 C22 C23 112.6(3) . . ?
O15 C22 H22A 109.1 . . ?
C23 C22 H22A 109.1 . . ?
O15 C22 H22B 109.1 . . ?
C23 C22 H22B 109.1 . . ?
H22A C22 H22B 107.8 . . ?
C22 C23 H23A 109.5 . . ?
C22 C23 H23B 109.5 . . ?
H23A C23 H23B 109.5 . . ?
C22 C23 H23C 109.5 . . ?
H23A C23 H23C 109.5 . . ?
H23B C23 H23C 109.5 . . ?
O17 C24 H24A 109.5 . . ?
O17 C24 H24B 109.5 . . ?
H24A C24 H24B 109.5 . . ?
O17 C24 H24C 109.5 . . ?
H24A C24 H24C 109.5 . . ?
H24B C24 H24C 109.5 . . ?
O13 Eu1 O1 103.67(8) . . ?
O13 Eu1 O14 149.22(9) . . ?
O1 Eu1 O14 83.20(8) . . ?
O13 Eu1 O4 79.05(8) . . ?
O1 Eu1 O4 151.18(8) . . ?
O14 Eu1 O4 109.37(8) . . ?
O13 Eu1 O12 137.65(9) . . ?
O1 Eu1 O12 83.13(9) . . ?
O14 Eu1 O12 72.47(9) . . ?
O4 Eu1 O12 76.62(9) . . ?
O13 Eu1 O8 79.11(8) . . ?
O1 Eu1 O8 126.99(8) . . ?
O14 Eu1 O8 73.16(8) . . ?
O4 Eu1 O8 81.82(8) . . ?
O12 Eu1 O8 129.97(8) . . ?
O13 Eu1 O15 72.50(8) . . ?
O1 Eu1 O15 74.30(8) . . ?
O14 Eu1 O15 137.39(8) . . ?
O4 Eu1 O15 79.43(8) . . ?
O12 Eu1 O15 69.32(8) . . ?
O8 Eu1 O15 148.39(8) . . ?
O13 Eu1 O9 73.09(8) . . ?
O1 Eu1 O9 77.47(8) . . ?
O14 Eu1 O9 79.42(8) . . ?
O4 Eu1 O9 129.41(8) . . ?
O12 Eu1 O9 147.44(9) . . ?
O8 Eu1 O9 52.24(7) . . ?
O15 Eu1 O9 128.05(7) . . ?
O3 N1 O2 122.8(3) . . ?
O3 N1 C3 118.6(3) . . ?
O2 N1 C3 118.6(3) . . ?
O6 N2 O7 124.0(3) . . ?
O6 N2 C10 118.3(3) . . ?
O7 N2 C10 117.7(3) . . ?
O10 N3 O11 124.3(3) . . ?
O10 N3 C19 117.7(3) . . ?
O11 N3 C19 117.9(3) . . ?
C7 O1 Eu1 143.4(2) . . ?
C14 O4 Eu1 120.2(2) . . ?
C21 O8 Eu1 94.74(18) . . ?
C21 O9 Eu1 91.32(18) . . ?
C7 O13 Eu1 166.4(2) 2_576 . ?
C14 O14 Eu1 169.9(2) 2_676 . ?
C22 O15 Eu1 127.37(18) . . ?
C24 O17 O17 100.4(6) . 2_666 ?

loop_
_geom_bond_atom_site_label_1
_geom_bond_atom_site_label_2
_geom_bond_distance
_geom_bond_site_symmetry_2
_geom_bond_publ_flag
C1 C6 1.390(4) . ?
C1 C2 1.394(4) . ?
C1 C7 1.504(4) . ?
C2 C3 1.387(4) . ?
C2 H2A 0.9500 . ?
C3 C4 1.388(4) . ?
C3 N1 1.465(4) . ?
C4 C5 1.381(5) . ?
C4 H4 0.9500 . ?
C5 C6 1.396(4) . ?
C5 H5 0.9500 . ?
C6 H6 0.9500 . ?
C7 O13 1.249(4) 2_576 ?
C7 O1 1.252(4) . ?
C8 C9 1.388(4) . ?
C8 C13 1.397(4) . ?
C8 C14 1.496(4) . ?
C9 C10 1.384(4) . ?
C9 H9 0.9500 . ?
C10 C11 1.385(5) . ?
C10 N2 1.475(4) . ?
C11 C12 1.379(5) . ?
C11 H11A 0.9500 . ?
C12 C13 1.392(5) . ?
C12 H12 0.9500 . ?
C13 H13 0.9500 . ?
C14 O4 1.258(4) . ?
C14 O14 1.259(4) 2_676 ?
C15 C20 1.390(4) . ?
C15 C16 1.399(4) . ?
C15 C21 1.504(4) . ?
C16 C17 1.390(5) . ?
C16 H16 0.9500 . ?
C17 C18 1.390(5) . ?
C17 H17 0.9500 . ?
C18 C19 1.386(5) . ?
C18 H18 0.9500 . ?
C19 C20 1.375(5) . ?
C19 N3 1.466(4) . ?
C20 H20 0.9500 . ?
C21 O9 1.264(4) . ?
C21 O8 1.264(4) . ?
C22 O15 1.442(4) . ?
C22 C23 1.502(5) . ?
C22 H22A 0.9900 . ?
C22 H22B 0.9900 . ?
C23 H23A 0.9800 . ?
C23 H23B 0.9800 . ?
C23 H23C 0.9800 . ?
C24 O17 1.341(7) . ?
C24 H24A 0.9800 . ?
C24 H24B 0.9800 . ?
C24 H24C 0.9800 . ?
Eu1 O13 2.307(2) . ?
Eu1 O1 2.329(2) . ?
Eu1 O14 2.355(2) . ?
Eu1 O4 2.372(2) . ?
Eu1 O12 2.412(2) . ?
Eu1 O8 2.468(2) . ?
Eu1 O15 2.509(2) . ?
Eu1 O9 2.541(2) . ?
N1 O3 1.213(4) . ?
N1 O2 1.235(4) . ?
N2 O6 1.218(4) . ?
N2 O7 1.228(4) . ?
N3 O10 1.228(5) . ?
N3 O11 1.234(4) . ?
O13 C7 1.249(4) 2_576 ?
O14 C14 1.259(4) 2_676 ?
O17 O17 1.509(10) 2_666 ?
